data_2201339
loop_
_publ_author_name
'Ming Yu'
'Jin-Ling Wang'
'Fang-Ming Miao'

_publ_section_title
1,5-Dimethyl-4-{[(<i>E</i>)-3-oxo-3-(2-thienyl)-1-(trifluoromethyl)-1-propenyl]amino}-2-phenyl-1,2-dihydro-3<i>H</i>-pyrazol-3-one
_journal_issue 11
_journal_name_full 'Acta Crystallographica Section E'
_journal_page_first o1182
_journal_page_last o1184
_journal_paper_doi 10.1107/S1600536802017348
_journal_volume 58
_journal_year 2002
_chemical_formula_iupac 'C19 H16 F3 N3 O2 S'
_chemical_formula_moiety 'C19 H16 F3 N3 O2 S'
_chemical_formula_structural 'C19 H16 F3 N3 O2 S'
_chemical_formula_sum 'C19 H16 F3 N3 O2 S'
_chemical_formula_weight 407.42
_chemical_melting_point 434.15
_chemical_name_systematic
;
 ?
;
_space_group_IT_number 2
_symmetry_cell_setting triclinic
_symmetry_space_group_name_Hall '-P 1'
_symmetry_space_group_name_H-M 'P -1'
_atom_sites_solution_hydrogens geom
_atom_sites_solution_primary direct
_atom_sites_solution_secondary difmap
_audit_creation_method SHELXL-97
_cell_angle_alpha 74.790(3)
_cell_angle_beta 97.463(3)
_cell_angle_gamma 94.731(4)
_cell_formula_units_Z 2
_cell_length_a 5.8063(10)
_cell_length_b 10.9254(17)
_cell_length_c 15.288(2)
_cell_measurement_reflns_used 3101
_cell_measurement_temperature 297(2)
_cell_measurement_theta_max 25.06
_cell_measurement_theta_min 1.49
_cell_volume 926.7(2)
_computing_cell_refinement 'SAINT (Bruker, 1999)'
_computing_data_collection 'SMART (Bruker, 1998)'
_computing_data_reduction SAINT
_computing_molecular_graphics 'ORTEP-3 for Windows (Farrugia, 1997)'
_computing_publication_material 'WinGX (Farrugia, 1999)'
_computing_structure_refinement 'SHELXL97 (Sheldrick, 1997)'
_computing_structure_solution 'SHELXS97 (Sheldrick, 1997)'
_diffrn_ambient_temperature 297(2)
_diffrn_measured_fraction_theta_full 0.995
_diffrn_measured_fraction_theta_max 0.995
_diffrn_measurement_device_type 'Bruker SMART 1000 CCD'
_diffrn_measurement_method \w
_diffrn_radiation_monochromator graphite
_diffrn_radiation_source 'fine-focus sealed tube'
_diffrn_radiation_type MoK\a
_diffrn_radiation_wavelength 0.71073
_diffrn_reflns_av_R_equivalents 0.0175
_diffrn_reflns_av_sigmaI/netI 0.0452
_diffrn_reflns_limit_h_max 6
_diffrn_reflns_limit_h_min -5
_diffrn_reflns_limit_k_max 8
_diffrn_reflns_limit_k_min -12
_diffrn_reflns_limit_l_max 17
_diffrn_reflns_limit_l_min -18
_diffrn_reflns_number 3860
_diffrn_reflns_theta_full 25.02
_diffrn_reflns_theta_max 25.02
_diffrn_reflns_theta_min 1.39
_diffrn_standards_number 0
_exptl_absorpt_coefficient_mu 0.224
_exptl_absorpt_correction_T_max 0.946
_exptl_absorpt_correction_T_min 0.926
_exptl_absorpt_correction_type empirical
_exptl_absorpt_process_details '(SADABS; Bruker, 1999)'
_exptl_crystal_colour yellow
_exptl_crystal_density_diffrn 1.460
_exptl_crystal_density_method 'not measured'
_exptl_crystal_description prism
_exptl_crystal_F_000 420
_exptl_crystal_size_max 0.35
_exptl_crystal_size_mid 0.30
_exptl_crystal_size_min 0.25
_refine_diff_density_max 0.333
_refine_diff_density_min -0.452
_refine_ls_extinction_coef 0.011(4)
_refine_ls_extinction_expression Fc^*^=kFc[1+0.001xFc^2^\l^3^/sin(2\q)]^-1/4^
_refine_ls_extinction_method SHELXL97
_refine_ls_goodness_of_fit_ref 1.040
_refine_ls_hydrogen_treatment constr
_refine_ls_matrix_type full
_refine_ls_number_parameters 286
_refine_ls_number_reflns 3245
_refine_ls_number_restraints 338
_refine_ls_restrained_S_all 1.024
_refine_ls_R_factor_all 0.0858
_refine_ls_R_factor_gt 0.0565
_refine_ls_shift/su_max 0.002
_refine_ls_shift/su_mean 0.000
_refine_ls_structure_factor_coef Fsqd
_refine_ls_weighting_details 'calc w = 1/[\s^2^(Fo^2^)+(0.0983P)^2^+0.1991P] where P = (Fo^2^+2Fc^2^)/3'
_refine_ls_weighting_scheme calc
_refine_ls_wR_factor_gt 0.1532
_refine_ls_wR_factor_ref 0.1725
_reflns_number_gt 2229
_reflns_number_total 3245
_reflns_threshold_expression I>2\s(I)
_cod_data_source_file cf6196.cif
_cod_data_source_block I
_cod_depositor_comments
;
The following automatic conversions were performed:

'_chemical_melting_point' value '161\%' was changed to '434.15' - it
was converted from degrees Celsius(C) to Kelvins(K).

Automatic conversion script
Id: cif_fix_values 1646 2011-03-28 12:23:43Z adriana 

The following automatic conversions were performed:

'_chemical_melting_point' value '161\%' was changed to '434.15' - it
was converted from degrees Celsius(C) to Kelvins(K).

Automatic conversion script
Id: cif_fix_values 1715 2011-07-08 13:25:40Z adriana 
;
_cod_database_code 2201339
_cod_database_fobs_code 2201339

loop_
_symmetry_equiv_pos_as_xyz
'x, y, z'
'-x, -y, -z'

loop_
_atom_site_label
_atom_site_fract_x
_atom_site_fract_y
_atom_site_fract_z
_atom_site_U_iso_or_equiv
_atom_site_adp_type
_atom_site_calc_flag
_atom_site_refinement_flags
_atom_site_occupancy
_atom_site_disorder_assembly
_atom_site_disorder_group
_atom_site_type_symbol
S1 -0.23537(16) 0.10275(9) 0.21827(6) 0.0521(3) Uani d U 1 A . S
O1 0.5666(4) -0.0983(2) 0.44029(16) 0.0470(6) Uani d U 1 . . O
O2 0.3820(4) 0.2882(2) 0.18883(17) 0.0534(7) Uani d U 1 . . O
C6 0.1737(5) -0.0213(3) 0.2999(2) 0.0341(7) Uani d U 1 A . C
N1 -0.0231(5) 0.3609(2) 0.31225(18) 0.0390(6) Uani d U 1 . . N
N2 0.1358(5) 0.3970(2) 0.24688(18) 0.0409(7) Uani d U 1 . . N
N3 0.2464(5) 0.0669(2) 0.34539(19) 0.0366(6) Uani d U 1 . . N
H3 0.347(6) 0.046(3) 0.387(2) 0.046(10) Uiso d . 1 . . H
C8 0.4698(6) -0.1652(3) 0.3911(2) 0.0377(7) Uani d DU 1 A . C
C9 0.5668(7) -0.2959(3) 0.4084(3) 0.0571(10) Uani d DU 1 . . C
F1 0.4504(6) -0.3742(3) 0.3645(3) 0.0903(11) Uani d PDU 0.90 A 1 F
F2 0.7836(5) -0.2878(3) 0.3908(3) 0.1076(13) Uani d PDU 0.90 A 1 F
F3 0.5826(9) -0.3552(3) 0.4969(2) 0.1119(14) Uani d PDU 0.90 A 1 F
F1A 0.626(2) -0.3133(15) 0.3328(10) 0.097(8) Uani d PDU 0.10 A 2 F
F2A 0.750(2) -0.3093(18) 0.4663(9) 0.084(8) Uani d PDU 0.10 A 2 F
F3A 0.418(3) -0.3858(14) 0.4452(9) 0.095(8) Uani d PDU 0.10 A 2 F
C1 0.2518(5) 0.2906(3) 0.2455(2) 0.0368(7) Uani d U 1 . . C
C2 0.1757(5) 0.1935(3) 0.3212(2) 0.0338(7) Uani d U 1 . . C
C3 0.0161(6) 0.2407(3) 0.3591(2) 0.0356(7) Uani d U 1 . . C
C4 -0.1157(7) 0.1759(3) 0.4377(2) 0.0497(9) Uani d U 1 . . C
H4A -0.0422 0.1993 0.4929 0.075 Uiso calc R 1 . . H
H4B -0.1147 0.0837 0.4471 0.075 Uiso calc R 1 . . H
H4C -0.2765 0.2022 0.4246 0.075 Uiso calc R 1 . . H
C5 -0.1055(8) 0.4595(3) 0.3469(3) 0.0601(11) Uani d U 1 . . C
H5A -0.2471 0.4277 0.3759 0.090 Uiso calc R 1 . . H
H5B -0.1397 0.5342 0.2962 0.090 Uiso calc R 1 . . H
H5C 0.0147 0.4828 0.3917 0.090 Uiso calc R 1 . . H
C7 0.2821(6) -0.1372(3) 0.3234(2) 0.0396(8) Uani d U 1 . . C
H7 0.2253 -0.1996 0.2918 0.059 Uiso calc . 1 . . H
C11 -0.0193(6) -0.0004(3) 0.2273(2) 0.0387(7) Uani d U 1 . . C
C12 -0.0580(7) -0.0707(4) 0.1581(3) 0.0610(11) Uani d U 1 A . C
H12 0.0423 -0.1294 0.1487 0.092 Uiso calc . 1 . . H
C13 -0.2800(8) -0.0340(4) 0.1060(3) 0.0712(12) Uani d U 1 . . C
H13 -0.3451 -0.0695 0.0572 0.107 Uiso calc . 1 . . H
C14 -0.3875(6) 0.0537(4) 0.1312(2) 0.0541(9) Uani d U 1 A . C
H14 -0.5341 0.0847 0.1028 0.081 Uiso calc . 1 . . H
C21 0.0796(6) 0.4990(3) 0.1676(2) 0.0390(7) Uani d U 1 . . C
C22 -0.1366(6) 0.5035(3) 0.1193(3) 0.0492(9) Uani d U 1 . . C
H22 -0.2541 0.4400 0.1388 0.074 Uiso calc . 1 . . H
C23 -0.1829(7) 0.6016(4) 0.0415(3) 0.0580(10) Uani d U 1 . . C
H23 -0.3323 0.6056 0.0074 0.087 Uiso calc . 1 . . H
C24 -0.0117(8) 0.6924(4) 0.0143(3) 0.0601(10) Uani d U 1 . . C
H24 -0.0433 0.7598 -0.0387 0.090 Uiso calc . 1 . . H
C25 0.2025(8) 0.6872(4) 0.0622(3) 0.0622(11) Uani d U 1 . . C
H25 0.3199 0.7504 0.0420 0.093 Uiso calc . 1 . . H
C26 0.2522(7) 0.5907(3) 0.1405(3) 0.0522(9) Uani d U 1 . . C
H26 0.4015 0.5878 0.1746 0.078 Uiso calc . 1 . . H

loop_
_atom_site_aniso_label
_atom_site_aniso_U_11
_atom_site_aniso_U_22
_atom_site_aniso_U_33
_atom_site_aniso_U_12
_atom_site_aniso_U_13
_atom_site_aniso_U_23
S1 0.0454(5) 0.0621(6) 0.0496(5) 0.0149(4) -0.0043(4) -0.0163(4)
O1 0.0502(14) 0.0355(13) 0.0545(14) 0.0100(11) -0.0085(11) -0.0145(11)
O2 0.0507(15) 0.0500(15) 0.0598(15) 0.0203(12) 0.0192(12) -0.0029(12)
C6 0.0345(16) 0.0312(16) 0.0366(16) 0.0048(13) 0.0039(13) -0.0077(13)
N1 0.0469(16) 0.0315(14) 0.0419(14) 0.0114(12) 0.0104(12) -0.0096(11)
N2 0.0434(16) 0.0320(14) 0.0468(15) 0.0106(12) 0.0107(12) -0.0037(11)
N3 0.0417(16) 0.0281(14) 0.0391(15) 0.0125(12) -0.0057(13) -0.0085(11)
C8 0.0387(17) 0.0271(16) 0.0470(18) 0.0074(13) 0.0049(14) -0.0072(14)
C9 0.058(2) 0.040(2) 0.072(3) 0.0153(17) -0.010(2) -0.0170(18)
F1 0.091(2) 0.0428(17) 0.137(3) 0.0269(15) -0.046(2) -0.0447(19)
F2 0.0594(19) 0.079(2) 0.207(4) 0.0249(16) 0.021(2) -0.067(3)
F3 0.185(4) 0.047(2) 0.090(2) 0.041(2) -0.012(2) 0.0043(16)
F1A 0.13(2) 0.066(17) 0.118(14) 0.062(16) -0.002(14) -0.058(14)
F2A 0.061(13) 0.074(18) 0.093(15) 0.035(11) -0.019(12) 0.018(15)
F3A 0.112(17) 0.017(8) 0.14(2) -0.021(11) -0.016(15) -0.017(13)
C1 0.0347(17) 0.0303(16) 0.0456(18) 0.0095(13) 0.0025(14) -0.0086(13)
C2 0.0368(17) 0.0265(15) 0.0371(16) 0.0071(13) -0.0029(13) -0.0081(12)
C3 0.0405(17) 0.0309(16) 0.0353(16) 0.0044(13) 0.0001(13) -0.0091(13)
C4 0.060(2) 0.044(2) 0.0447(19) 0.0062(17) 0.0161(17) -0.0057(15)
C5 0.077(3) 0.043(2) 0.070(2) 0.0205(19) 0.026(2) -0.0163(18)
C7 0.0442(19) 0.0314(17) 0.0453(18) 0.0061(14) 0.0002(14) -0.0145(14)
C11 0.0420(18) 0.0378(18) 0.0359(16) 0.0086(14) 0.0006(13) -0.0085(13)
C12 0.071(3) 0.056(2) 0.053(2) 0.0165(19) -0.0298(19) -0.0215(18)
C13 0.082(3) 0.073(3) 0.060(2) 0.014(2) -0.023(2) -0.031(2)
C14 0.048(2) 0.061(2) 0.049(2) 0.0085(18) -0.0104(17) -0.0134(17)
C21 0.0459(19) 0.0275(16) 0.0448(18) 0.0103(13) 0.0079(14) -0.0072(13)
C22 0.048(2) 0.042(2) 0.057(2) 0.0071(16) 0.0057(16) -0.0094(16)
C23 0.061(2) 0.059(2) 0.051(2) 0.0210(19) -0.0017(18) -0.0074(18)
C24 0.082(3) 0.045(2) 0.050(2) 0.023(2) 0.013(2) 0.0029(17)
C25 0.068(3) 0.043(2) 0.066(2) -0.0006(19) 0.017(2) 0.0052(18)
C26 0.050(2) 0.043(2) 0.060(2) 0.0032(16) 0.0069(17) -0.0056(16)

loop_
_atom_type_symbol
_atom_type_description
_atom_type_scat_dispersion_real
_atom_type_scat_dispersion_imag
_atom_type_scat_source
C C 0.0033 0.0016 'International Tables Vol C Tables 4.2.6.8 and 6.1.1.4'
H H 0.0000 0.0000 'International Tables Vol C Tables 4.2.6.8 and 6.1.1.4'
F F 0.0171 0.0103 'International Tables Vol C Tables 4.2.6.8 and 6.1.1.4'
N N 0.0061 0.0033 'International Tables Vol C Tables 4.2.6.8 and 6.1.1.4'
O O 0.0106 0.0060 'International Tables Vol C Tables 4.2.6.8 and 6.1.1.4'
S S 0.1246 0.1234 'International Tables Vol C Tables 4.2.6.8 and 6.1.1.4'

loop_
_geom_angle_atom_site_label_1
_geom_angle_atom_site_label_2
_geom_angle_atom_site_label_3
_geom_angle
C14 S1 C11 92.11(17)
N3 C6 C7 119.5(3)
N3 C6 C11 121.5(3)
C7 C6 C11 119.0(3)
C3 N1 N2 107.5(2)
C3 N1 C5 126.6(3)
N2 N1 C5 118.2(3)
C1 N2 N1 109.1(2)
C1 N2 C21 123.7(3)
N1 N2 C21 118.4(2)
C6 N3 C2 125.5(3)
C6 N3 H3 116(3)
C2 N3 H3 119(3)
O1 C8 C7 128.5(3)
O1 C8 C9 115.2(3)
C7 C8 C9 116.4(3)
F2A C9 F1A 106.8(9)
F2A C9 F3A 104.9(9)
F1A C9 F3A 111.5(9)
F2 C9 F1 107.6(4)
F2 C9 F3 102.5(4)
F1 C9 F3 106.8(4)
F2A C9 C8 112.0(9)
F1A C9 C8 110.6(8)
F2 C9 C8 111.7(3)
F3A C9 C8 111.0(9)
F1 C9 C8 116.4(3)
F3 C9 C8 110.8(3)
O2 C1 N2 124.6(3)
O2 C1 C2 131.6(3)
N2 C1 C2 103.8(3)
C3 C2 N3 126.8(3)
C3 C2 C1 109.1(3)
N3 C2 C1 123.9(3)
N1 C3 C2 109.8(3)
N1 C3 C4 121.1(3)
C2 C3 C4 129.0(3)
C3 C4 H4A 109.5
C3 C4 H4B 109.5
H4A C4 H4B 109.5
C3 C4 H4C 109.5
H4A C4 H4C 109.5
H4B C4 H4C 109.5
N1 C5 H5A 109.5
N1 C5 H5B 109.5
H5A C5 H5B 109.5
N1 C5 H5C 109.5
H5A C5 H5C 109.5
H5B C5 H5C 109.5
C8 C7 C6 123.1(3)
C8 C7 H7 118.5
C6 C7 H7 118.5
C12 C11 C6 123.3(3)
C12 C11 S1 112.6(2)
C6 C11 S1 124.0(2)
C11 C12 C13 106.6(3)
C11 C12 H12 126.7
C13 C12 H12 126.7
C14 C13 C12 115.6(3)
C14 C13 H13 122.2
C12 C13 H13 122.2
C13 C14 S1 113.1(3)
C13 C14 H14 123.5
S1 C14 H14 123.5
C22 C21 C26 121.0(3)
C22 C21 N2 121.1(3)
C26 C21 N2 117.9(3)
C21 C22 C23 119.6(3)
C21 C22 H22 120.2
C23 C22 H22 120.2
C24 C23 C22 119.5(4)
C24 C23 H23 120.2
C22 C23 H23 120.2
C25 C24 C23 120.7(3)
C25 C24 H24 119.7
C23 C24 H24 119.7
C24 C25 C26 120.8(4)
C24 C25 H25 119.6
C26 C25 H25 119.6
C21 C26 C25 118.4(4)
C21 C26 H26 120.8
C25 C26 H26 120.8

loop_
_geom_bond_atom_site_label_1
_geom_bond_atom_site_label_2
_geom_bond_site_symmetry_2
_geom_bond_distance
_geom_bond_publ_flag
S1 C14 . 1.682(4) ?
S1 C11 . 1.723(3) ?
O1 C8 . 1.235(4) ?
O2 C1 . 1.228(4) ?
C6 N3 . 1.340(4) ?
C6 C7 . 1.401(4) ?
C6 C11 . 1.458(4) ?
N1 C3 . 1.343(4) ?
N1 N2 . 1.406(4) ?
N1 C5 . 1.455(4) ?
N2 C1 . 1.397(4) ?
N2 C21 . 1.437(4) ?
N3 C2 . 1.416(4) ?
N3 H3 . 0.81(4) ?
C8 C7 . 1.396(4) ?
C8 C9 . 1.524(5) ?
C9 F2A . 1.285(13) ?
C9 F1A . 1.311(13) ?
C9 F2 . 1.312(5) ?
C9 F3A . 1.314(13) ?
C9 F1 . 1.315(4) ?
C9 F3 . 1.333(5) ?
C1 C2 . 1.438(4) ?
C2 C3 . 1.356(4) ?
C3 C4 . 1.494(4) ?
C4 H4A . 0.980 ?
C4 H4B . 0.980 ?
C4 H4C . 0.980 ?
C5 H5A . 0.980 ?
C5 H5B . 0.980 ?
C5 H5C . 0.980 ?
C7 H7 . 0.950 ?
C11 C12 . 1.447(5) ?
C12 C13 . 1.453(5) ?
C12 H12 . 0.950 ?
C13 C14 . 1.346(6) ?
C13 H13 . 0.950 ?
C14 H14 . 0.950 ?
C21 C22 . 1.369(5) ?
C21 C26 . 1.380(5) ?
C22 C23 . 1.390(5) ?
C22 H22 . 0.950 ?
C23 C24 . 1.369(6) ?
C23 H23 . 0.950 ?
C24 C25 . 1.357(6) ?
C24 H24 . 0.950 ?
C25 C26 . 1.388(5) ?
C25 H25 . 0.950 ?
C26 H26 . 0.950 ?

loop_
_geom_hbond_atom_site_label_D
_geom_hbond_atom_site_label_H
_geom_hbond_atom_site_label_A
_geom_hbond_distance_DH
_geom_hbond_distance_HA
_geom_hbond_distance_DA
_geom_hbond_angle_DHA
N3 H3 O1 0.81(4) 2.04(4) 2.702(3) 139(3)

loop_
_geom_torsion_atom_site_label_1
_geom_torsion_atom_site_label_2
_geom_torsion_atom_site_label_3
_geom_torsion_atom_site_label_4
_geom_torsion
C3 N1 N2 C1 8.5(3)
C5 N1 N2 C1 160.0(3)
C3 N1 N2 C21 157.2(3)
C5 N1 N2 C21 -51.2(4)
C7 C6 N3 C2 170.8(3)
C11 C6 N3 C2 -10.3(5)
O1 C8 C9 F2A -6.3(8)
C7 C8 C9 F2A 174.7(7)
O1 C8 C9 F1A -125.2(7)
C7 C8 C9 F1A 55.7(7)
O1 C8 C9 F2 -63.5(5)
C7 C8 C9 F2 117.5(4)
O1 C8 C9 F3A 110.5(7)
C7 C8 C9 F3A -68.6(7)
O1 C8 C9 F1 172.5(4)
C7 C8 C9 F1 -6.6(5)
O1 C8 C9 F3 50.2(5)
C7 C8 C9 F3 -128.9(4)
N1 N2 C1 O2 171.5(3)
C21 N2 C1 O2 24.7(5)
N1 N2 C1 C2 -7.1(3)
C21 N2 C1 C2 -153.9(3)
C6 N3 C2 C3 101.0(4)
C6 N3 C2 C1 -73.6(4)
O2 C1 C2 C3 -175.0(3)
N2 C1 C2 C3 3.4(3)
O2 C1 C2 N3 0.4(6)
N2 C1 C2 N3 178.8(3)
N2 N1 C3 C2 -6.2(4)
C5 N1 C3 C2 -154.6(3)
N2 N1 C3 C4 176.6(3)
C5 N1 C3 C4 28.1(5)
N3 C2 C3 N1 -173.5(3)
C1 C2 C3 N1 1.7(4)
N3 C2 C3 C4 3.5(5)
C1 C2 C3 C4 178.7(3)
O1 C8 C7 C6 0.9(6)
C9 C8 C7 C6 179.8(3)
N3 C6 C7 C8 -1.9(5)
C11 C6 C7 C8 179.2(3)
N3 C6 C11 C12 159.8(3)
C7 C6 C11 C12 -21.3(5)
N3 C6 C11 S1 -24.4(4)
C7 C6 C11 S1 154.5(3)
C14 S1 C11 C12 3.1(3)
C14 S1 C11 C6 -173.1(3)
C6 C11 C12 C13 173.1(3)
S1 C11 C12 C13 -3.1(4)
C11 C12 C13 C14 1.6(6)
C12 C13 C14 S1 0.7(6)
C11 S1 C14 C13 -2.2(4)
C1 N2 C21 C22 97.4(4)
N1 N2 C21 C22 -46.5(4)
C1 N2 C21 C26 -81.1(4)
N1 N2 C21 C26 135.0(3)
C26 C21 C22 C23 0.3(5)
N2 C21 C22 C23 -178.2(3)
C21 C22 C23 C24 -0.1(6)
C22 C23 C24 C25 0.3(6)
C23 C24 C25 C26 -0.8(7)
C22 C21 C26 C25 -0.7(6)
N2 C21 C26 C25 177.8(3)
C24 C25 C26 C21 1.0(6)
